data_7229156
loop_
_publ_author_name
'Guangmei Wang'
'Martin Valldor'
'Bert Mallick'
'Anja-Verena Mudring'

_publ_section_title
;
 Ionothermal synthesis of open-framework metal phosphates with a Kagome
 lattice network exhibiting canted anti-ferromagnetism
;
_journal_name_full 'Journal of Materials Chemistry C'
_journal_page_first 7417
_journal_page_last 7427
_journal_paper_doi 10.1039/C4TC00290C
_journal_volume 2
_journal_year 2014
_chemical_formula_sum 'Co1.5 F H2 K0.5 O6 P1.5'
_chemical_formula_weight 271.42
_space_group_IT_number 15
_symmetry_cell_setting monoclinic
_symmetry_space_group_name_Hall '-C 2yc'
_symmetry_space_group_name_H-M 'C 1 2/c 1'
_atom_sites_solution_hydrogens geom
_atom_sites_solution_primary direct
_atom_sites_solution_secondary difmap
_cell_angle_alpha 90.00
_cell_angle_beta 102.51(3)
_cell_angle_gamma 90.00
_cell_formula_units_Z 8
_cell_length_a 19.773(4)
_cell_length_b 7.4649(15)
_cell_length_c 7.5566(15)
_cell_measurement_temperature 293(2)
_cell_volume 1088.9(4)
_computing_structure_refinement 'SHELXL-97 (Sheldrick, 1997)'
_computing_structure_solution 'SHELXS-97 (Sheldrick, 1990)'
_diffrn_ambient_temperature 293(2)
_diffrn_measured_fraction_theta_full 0.992
_diffrn_measured_fraction_theta_max 0.992
_diffrn_radiation_monochromator graphite
_diffrn_radiation_source 'fine-focus sealed tube'
_diffrn_radiation_type MoK\a
_diffrn_radiation_wavelength 0.71073
_diffrn_reflns_av_R_equivalents 0.0698
_diffrn_reflns_av_sigmaI/netI 0.0407
_diffrn_reflns_limit_h_max 25
_diffrn_reflns_limit_h_min -26
_diffrn_reflns_limit_k_max 9
_diffrn_reflns_limit_k_min -9
_diffrn_reflns_limit_l_max 9
_diffrn_reflns_limit_l_min -9
_diffrn_reflns_number 5040
_diffrn_reflns_theta_full 27.97
_diffrn_reflns_theta_max 27.97
_diffrn_reflns_theta_min 2.93
_exptl_absorpt_coefficient_mu 5.439
_exptl_crystal_density_diffrn 3.311
_exptl_crystal_density_method 'not measured'
_exptl_crystal_F_000 1052
_exptl_crystal_size_max 0.156
_exptl_crystal_size_mid 0.143
_exptl_crystal_size_min 0.138
_refine_diff_density_max 1.080
_refine_diff_density_min -1.577
_refine_diff_density_rms 0.212
_refine_ls_extinction_method none
_refine_ls_goodness_of_fit_ref 1.143
_refine_ls_hydrogen_treatment mixed
_refine_ls_matrix_type full
_refine_ls_number_parameters 98
_refine_ls_number_reflns 1294
_refine_ls_number_restraints 0
_refine_ls_restrained_S_all 1.143
_refine_ls_R_factor_all 0.0375
_refine_ls_R_factor_gt 0.0350
_refine_ls_shift/su_max 0.000
_refine_ls_shift/su_mean 0.000
_refine_ls_structure_factor_coef Fsqd
_refine_ls_weighting_details 'calc w=1/[\s^2^(Fo^2^)+(0.0573P)^2^+3.6510P] where P=(Fo^2^+2Fc^2^)/3'
_refine_ls_weighting_scheme calc
_refine_ls_wR_factor_gt 0.0966
_refine_ls_wR_factor_ref 0.0980
_reflns_number_gt 1205
_reflns_number_total 1294
_reflns_threshold_expression >2sigma(I)
_cod_data_source_file c4tc00290c1-3.cif.txt
_cod_data_source_block 3
_cod_depositor_comments
;
The following automatic conversions were performed:

'_symmetry_cell_setting' value 'Monoclinic' changed to 'monoclinic'
according to the built-in table from CIF Core dictionary named
'cif_core.dic' version 2.4.1 from 2010-06-29.

Automatic conversion script
Id: cif_fix_values 5376 2017-05-30 11:51:03Z andrius 
;
_cod_original_sg_symbol_H-M C2/c
_cod_original_formula_sum 'Co1.50 F H2 K0.50 O6 P1.50'
_cod_database_code 7229156

loop_
_symmetry_equiv_pos_as_xyz
'x, y, z'
'-x, y, -z+1/2'
'x+1/2, y+1/2, z'
'-x+1/2, y+1/2, -z+1/2'
'-x, -y, -z'
'x, -y, z-1/2'
'-x+1/2, -y+1/2, -z'
'x+1/2, -y+1/2, z-1/2'

loop_
_atom_site_label
_atom_site_type_symbol
_atom_site_fract_x
_atom_site_fract_y
_atom_site_fract_z
_atom_site_U_iso_or_equiv
_atom_site_adp_type
_atom_site_occupancy
_atom_site_symmetry_multiplicity
_atom_site_calc_flag
_atom_site_refinement_flags
_atom_site_disorder_assembly
_atom_site_disorder_group
Co1 Co 0.34008(2) 1.02080(6) 0.69319(5) 0.00778(17) Uani 1 1 d . . .
Co2 Co 0.2500 0.7500 0.5000 0.00725(19) Uani 1 2 d S . .
K1 K 0.5000 0.6518(2) 0.2500 0.0274(3) Uani 1 2 d S . .
P1 P 0.17279(4) 1.14101(11) 0.57920(10) 0.0061(2) Uani 1 1 d . . .
P2 P 0.5000 0.87315(16) 0.7500 0.0093(3) Uani 1 2 d S . .
O1 O 0.23266(14) 1.0168(3) 0.5701(4) 0.0136(5) Uani 1 1 d . . .
O2 O 0.31047(14) 0.7635(3) 0.7569(3) 0.0131(5) Uani 1 1 d . . .
O3 O 0.11232(13) 1.0170(3) 0.6092(4) 0.0123(5) Uani 1 1 d . . .
H3 H 0.1245 0.9628 0.7052 0.019 Uiso 1 1 calc R . .
O4 O 0.35753(14) 1.2626(3) 0.5946(3) 0.0141(5) Uani 1 1 d . . .
O5 O 0.44215(14) 0.9794(4) 0.7947(4) 0.0197(6) Uani 1 1 d . . .
O6 O 0.52966(16) 0.7371(4) 0.9064(4) 0.0214(6) Uani 1 1 d . . .
H6 H 0.4978 0.6778 0.9300 0.032 Uiso 1 1 calc R . .
F1 F 0.33680(10) 1.1289(3) 0.9439(2) 0.0109(4) Uani 1 1 d . . .

loop_
_atom_site_aniso_label
_atom_site_aniso_U_11
_atom_site_aniso_U_22
_atom_site_aniso_U_33
_atom_site_aniso_U_23
_atom_site_aniso_U_13
_atom_site_aniso_U_12
Co1 0.0092(3) 0.0090(3) 0.0057(3) 0.00022(14) 0.00274(17) 0.00010(15)
Co2 0.0100(3) 0.0082(3) 0.0041(3) -0.0004(2) 0.0027(2) -0.0013(2)
K1 0.0289(7) 0.0316(7) 0.0240(6) 0.000 0.0103(5) 0.000
P1 0.0078(4) 0.0064(4) 0.0046(4) -0.0009(3) 0.0022(3) -0.0001(3)
P2 0.0092(5) 0.0096(6) 0.0100(5) 0.000 0.0038(4) 0.000
O1 0.0148(12) 0.0108(12) 0.0149(12) -0.0050(9) 0.0029(10) 0.0041(9)
O2 0.0215(13) 0.0112(12) 0.0052(10) 0.0017(8) -0.0001(9) -0.0058(9)
O3 0.0097(11) 0.0131(12) 0.0157(12) 0.0039(9) 0.0060(9) -0.0061(9)
O4 0.0216(13) 0.0120(12) 0.0072(10) 0.0015(8) -0.0005(9) -0.0010(10)
O5 0.0097(12) 0.0272(15) 0.0211(13) -0.0063(11) 0.0010(10) 0.0046(10)
O6 0.0285(15) 0.0177(14) 0.0176(12) 0.0105(10) 0.0039(11) 0.0002(11)
F1 0.0145(10) 0.0141(11) 0.0059(8) -0.0003(7) 0.0059(7) 0.0029(7)

loop_
_atom_type_symbol
_atom_type_description
_atom_type_scat_dispersion_real
_atom_type_scat_dispersion_imag
_atom_type_scat_source
F F 0.0171 0.0103 'International Tables Vol C Tables 4.2.6.8 and 6.1.1.4'
H H 0.0000 0.0000 'International Tables Vol C Tables 4.2.6.8 and 6.1.1.4'
O O 0.0106 0.0060 'International Tables Vol C Tables 4.2.6.8 and 6.1.1.4'
P P 0.1023 0.0942 'International Tables Vol C Tables 4.2.6.8 and 6.1.1.4'
Co Co 0.3494 0.9721 'International Tables Vol C Tables 4.2.6.8 and 6.1.1.4'
K K 0.2009 0.2494 'International Tables Vol C Tables 4.2.6.8 and 6.1.1.4'

loop_
_geom_angle_atom_site_label_1
_geom_angle_atom_site_label_2
_geom_angle_atom_site_label_3
_geom_angle
_geom_angle_site_symmetry_1
_geom_angle_site_symmetry_3
O4 Co1 O5 92.32(12) . .
O4 Co1 F1 91.78(9) . .
O5 Co1 F1 86.51(10) . .
O4 Co1 O2 170.89(9) . .
O5 Co1 O2 94.50(12) . .
F1 Co1 O2 94.66(9) . .
O4 Co1 O1 94.92(11) . .
O5 Co1 O1 169.86(10) . .
F1 Co1 O1 100.32(9) . .
O2 Co1 O1 77.59(10) . .
O4 Co1 F1 96.63(9) . 6_575
O5 Co1 F1 95.16(10) . 6_575
F1 Co1 F1 171.35(6) . 6_575
O2 Co1 F1 76.76(9) . 6_575
O1 Co1 F1 76.98(9) . 6_575
O4 Co1 Co2 125.47(7) . .
O5 Co1 Co2 122.89(9) . .
F1 Co1 Co2 126.81(6) . .
O2 Co1 Co2 45.45(7) . .
O1 Co1 Co2 46.97(7) . .
F1 Co1 Co2 45.67(5) 6_575 .
O4 Co1 K1 44.49(8) . 5_676
O5 Co1 K1 48.90(9) . 5_676
F1 Co1 K1 80.94(6) . 5_676
O2 Co1 K1 143.17(8) . 5_676
O1 Co1 K1 139.23(8) . 5_676
F1 Co1 K1 106.55(6) 6_575 5_676
Co2 Co1 K1 152.206(17) . 5_676
O2 Co2 O2 180.000(1) . 7_566
O2 Co2 F1 80.36(9) . 6_575
O2 Co2 F1 99.64(9) 7_566 6_575
O2 Co2 F1 99.64(9) . 4_546
O2 Co2 F1 80.36(9) 7_566 4_546
F1 Co2 F1 180.00(11) 6_575 4_546
O2 Co2 O1 78.98(10) . .
O2 Co2 O1 101.02(10) 7_566 .
F1 Co2 O1 79.95(9) 6_575 .
F1 Co2 O1 100.05(9) 4_546 .
O2 Co2 O1 101.02(10) . 7_566
O2 Co2 O1 78.98(10) 7_566 7_566
F1 Co2 O1 100.05(9) 6_575 7_566
F1 Co2 O1 79.95(9) 4_546 7_566
O1 Co2 O1 180.0 . 7_566
O2 Co2 Co1 46.72(7) . .
O2 Co2 Co1 133.28(7) 7_566 .
F1 Co2 Co1 49.06(5) 6_575 .
F1 Co2 Co1 130.94(5) 4_546 .
O1 Co2 Co1 47.51(7) . .
O1 Co2 Co1 132.49(7) 7_566 .
O2 Co2 Co1 133.28(7) . 7_566
O2 Co2 Co1 46.72(7) 7_566 7_566
F1 Co2 Co1 130.94(5) 6_575 7_566
F1 Co2 Co1 49.06(5) 4_546 7_566
O1 Co2 Co1 132.49(7) . 7_566
O1 Co2 Co1 47.51(7) 7_566 7_566
Co1 Co2 Co1 180.0 . 7_566
O6 K1 O6 154.24(13) 2_656 1_554
O6 K1 O4 87.43(8) 2_656 5_676
O6 K1 O4 86.90(8) 1_554 5_676
O6 K1 O4 86.90(8) 2_656 6_575
O6 K1 O4 87.43(8) 1_554 6_575
O4 K1 O4 154.38(12) 5_676 6_575
O6 K1 O3 138.02(8) 2_656 8_565
O6 K1 O3 56.46(8) 1_554 8_565
O4 K1 O3 59.64(7) 5_676 8_565
O4 K1 O3 134.04(7) 6_575 8_565
O6 K1 O3 56.46(8) 2_656 7_566
O6 K1 O3 138.02(8) 1_554 7_566
O4 K1 O3 134.04(7) 5_676 7_566
O4 K1 O3 59.64(7) 6_575 7_566
O3 K1 O3 129.33(12) 8_565 7_566
O6 K1 O5 93.19(9) 2_656 5_676
O6 K1 O5 62.54(8) 1_554 5_676
O4 K1 O5 58.93(7) 5_676 5_676
O4 K1 O5 96.48(8) 6_575 5_676
O3 K1 O5 90.93(7) 8_565 5_676
O3 K1 O5 139.63(8) 7_566 5_676
O6 K1 O5 62.54(8) 2_656 6_575
O6 K1 O5 93.19(9) 1_554 6_575
O4 K1 O5 96.48(8) 5_676 6_575
O4 K1 O5 58.93(7) 6_575 6_575
O3 K1 O5 139.63(8) 8_565 6_575
O3 K1 O5 90.93(7) 7_566 6_575
O5 K1 O5 49.22(10) 5_676 6_575
O6 K1 O6 119.33(9) 2_656 5_666
O6 K1 O6 85.54(8) 1_554 5_666
O4 K1 O6 116.41(8) 5_676 5_666
O4 K1 O6 88.00(8) 6_575 5_666
O3 K1 O6 64.06(8) 8_565 5_666
O3 K1 O6 69.30(8) 7_566 5_666
O5 K1 O6 147.40(7) 5_676 5_666
O5 K1 O6 146.92(8) 6_575 5_666
O6 K1 O6 85.54(8) 2_656 6_565
O6 K1 O6 119.33(9) 1_554 6_565
O4 K1 O6 88.00(8) 5_676 6_565
O4 K1 O6 116.41(8) 6_575 6_565
O3 K1 O6 69.30(8) 8_565 6_565
O3 K1 O6 64.06(8) 7_566 6_565
O5 K1 O6 146.92(8) 5_676 6_565
O5 K1 O6 147.40(7) 6_575 6_565
O6 K1 O6 44.92(10) 5_666 6_565
O6 K1 O3 125.94(8) 2_656 4_545
O6 K1 O3 63.27(8) 1_554 4_545
O4 K1 O3 146.63(6) 5_676 4_545
O4 K1 O3 45.68(6) 6_575 4_545
O3 K1 O3 89.90(7) 8_565 4_545
O3 K1 O3 74.85(6) 7_566 4_545
O5 K1 O3 113.09(8) 5_676 4_545
O5 K1 O3 99.62(7) 6_575 4_545
O6 K1 O3 50.63(7) 5_666 4_545
O6 K1 O3 93.77(8) 6_565 4_545
O6 K1 O3 63.27(8) 2_656 3_545
O6 K1 O3 125.94(8) 1_554 3_545
O4 K1 O3 45.68(6) 5_676 3_545
O4 K1 O3 146.63(6) 6_575 3_545
O3 K1 O3 74.85(5) 8_565 3_545
O3 K1 O3 89.90(7) 7_566 3_545
O5 K1 O3 99.62(7) 5_676 3_545
O5 K1 O3 113.09(8) 6_575 3_545
O6 K1 O3 93.77(8) 5_666 3_545
O6 K1 O3 50.63(7) 6_565 3_545
O3 K1 O3 144.18(10) 4_545 3_545
O4 P1 O1 114.85(15) 7_576 .
O4 P1 O2 113.58(15) 7_576 4_556
O1 P1 O2 111.78(15) . 4_556
O4 P1 O3 103.68(15) 7_576 .
O1 P1 O3 105.84(15) . .
O2 P1 O3 106.03(14) 4_556 .
O4 P1 K1 43.93(11) 7_576 3_455
O1 P1 K1 126.03(11) . 3_455
O2 P1 K1 122.18(11) 4_556 3_455
O3 P1 K1 59.78(10) . 3_455
O5 P2 O5 115.7(2) 2_656 .
O5 P2 O6 110.69(16) 2_656 2_656
O5 P2 O6 109.55(16) . 2_656
O5 P2 O6 109.55(16) 2_656 .
O5 P2 O6 110.69(16) . .
O6 P2 O6 99.5(2) 2_656 .
O5 P2 K1 57.83(12) 2_656 5_676
O5 P2 K1 57.83(12) . 5_676
O6 P2 K1 130.24(12) 2_656 5_676
O6 P2 K1 130.24(12) . 5_676
P1 O1 Co2 139.46(17) . .
P1 O1 Co1 133.38(16) . .
Co2 O1 Co1 85.51(9) . .
P1 O2 Co2 136.28(16) 4_546 .
P1 O2 Co1 135.88(15) 4_546 .
Co2 O2 Co1 87.83(9) . .
P1 O3 K1 164.52(15) . 7_566
P1 O3 K1 95.77(11) . 3_455
K1 O3 K1 90.10(7) 7_566 3_455
P1 O3 H3 109.5 . .
K1 O3 H3 64.4 7_566 .
K1 O3 H3 154.4 3_455 .
P1 O4 Co1 133.24(16) 7_576 .
P1 O4 K1 114.84(14) 7_576 5_676
Co1 O4 K1 106.21(10) . 5_676
P2 O5 Co1 138.42(18) . .
P2 O5 K1 97.57(14) . 5_676
Co1 O5 K1 100.89(11) . 5_676
P2 O6 K1 135.32(16) . 1_556
P2 O6 K1 107.78(14) . 5_666
K1 O6 K1 94.46(8) 1_556 5_666
P2 O6 H6 109.5 . .
K1 O6 H6 50.5 1_556 .
K1 O6 H6 59.5 5_666 .
Co2 F1 Co1 123.39(10) 4_556 .
Co2 F1 Co1 85.26(7) 4_556 6_576
Co1 F1 Co1 126.12(10) . 6_576

loop_
_geom_bond_atom_site_label_1
_geom_bond_atom_site_label_2
_geom_bond_distance
_geom_bond_site_symmetry_2
Co1 O4 2.011(3) .
Co1 O5 2.021(3) .
Co1 F1 2.0731(19) .
Co1 O2 2.094(3) .
Co1 O1 2.126(3) .
Co1 F1 2.179(2) 6_575
Co1 Co2 2.8747(7) .
Co1 K1 3.9455(12) 5_676
Co2 O2 2.050(2) .
Co2 O2 2.050(2) 7_566
Co2 F1 2.0634(19) 6_575
Co2 F1 2.0634(19) 4_546
Co2 O1 2.108(3) .
Co2 O1 2.108(3) 7_566
Co2 Co1 2.8747(7) 7_566
K1 O6 2.855(3) 2_656
K1 O6 2.855(3) 1_554
K1 O4 2.879(3) 5_676
K1 O4 2.879(3) 6_575
K1 O3 2.946(2) 8_565
K1 O3 2.946(2) 7_566
K1 O5 3.028(3) 5_676
K1 O5 3.028(3) 6_575
K1 O6 3.141(3) 5_666
K1 O6 3.141(3) 6_565
K1 O3 3.271(3) 4_545
K1 O3 3.271(3) 3_545
P1 O4 1.503(3) 7_576
P1 O1 1.517(3) .
P1 O2 1.517(2) 4_556
P1 O3 1.567(2) .
P1 K1 3.7664(15) 3_455
P2 O5 1.490(3) 2_656
P2 O5 1.490(3) .
P2 O6 1.572(3) 2_656
P2 O6 1.572(3) .
P2 K1 3.546(2) 5_676
O2 P1 1.517(2) 4_546
O3 K1 2.946(2) 7_566
O3 K1 3.271(3) 3_455
O3 H3 0.8200 .
O4 P1 1.503(3) 7_576
O4 K1 2.879(3) 5_676
O5 K1 3.028(3) 5_676
O6 K1 2.855(3) 1_556
O6 K1 3.141(3) 5_666
O6 H6 0.8200 .
F1 Co2 2.0634(19) 4_556
F1 Co1 2.1791(19) 6_576

loop_
_geom_hbond_atom_site_label_D
_geom_hbond_atom_site_label_H
_geom_hbond_atom_site_label_A
_geom_hbond_distance_DH
_geom_hbond_distance_HA
_geom_hbond_distance_DA
_geom_hbond_angle_DHA
_geom_hbond_site_symmetry_A
O3 H3 O4 0.82 2.10 2.897(4) 163.7 4_546
O6 H6 O3 0.82 2.45 3.233(4) 160.6 4_546
